data_2225757
loop_
_publ_author_name
'Zeng, ChengHui'
'Li, ZhengZheng'
'Liang, ZhenHua'
'Liu, YunJun'
'Wu, Fuhai'

_publ_section_title
;
 Bis[bis(4,4'-dimethyl-2,2'-bipyridine)(10,11,12,13-tetrahydrodipyrido[3,2-<i>a</i>:2',3'-<i>c</i>]phenazine)ruthenium(II)]
 tetrakis(perchlorate) acetonitrile disolvate monohydrate
;
_journal_coeditor_code BG2339
_journal_issue 5
_journal_name_full 'Acta Crystallographica Section E'
_journal_page_first m552
_journal_page_last m553
_journal_paper_doi 10.1107/S1600536810014005
_journal_volume 66
_journal_year 2010
_chemical_formula_iupac '[Ru (C12 H12 N2)2 (C18 H14 N4)]2 (Cl O4)4, 2C2 H3 N, H2 O'
_chemical_formula_moiety '2(C42 H38 N8 Ru 2+), 4(Cl O4 -), 2(C2 H3 N), H2 O'
_chemical_formula_sum 'C88 H84 Cl4 N18 O17 Ru2'
_chemical_formula_weight 2009.67
_chemical_name_systematic
;
bis[bis(4,4'-dimethyl-2,2'-bipyridine)(10,11,12,13-tetrahydrodipyrido[3,2-
<i>a</i>:2',3'-<i>c</i>]phenazine)ruthenium(II)] tetrakis(perchlorate)
acetonitrile disolvate monohydrate
;
_space_group_IT_number 2
_symmetry_cell_setting triclinic
_symmetry_space_group_name_Hall '-P 1'
_symmetry_space_group_name_H-M 'P -1'
_atom_sites_solution_hydrogens geom
_atom_sites_solution_primary direct
_atom_sites_solution_secondary difmap
_audit_creation_method SHELXL-97
_cell_angle_alpha 94.767(2)
_cell_angle_beta 91.553(3)
_cell_angle_gamma 94.068(2)
_cell_formula_units_Z 2
_cell_length_a 12.8883(15)
_cell_length_b 15.2555(18)
_cell_length_c 22.659(3)
_cell_measurement_reflns_used 8166
_cell_measurement_temperature 110(2)
_cell_measurement_theta_max 26.62
_cell_measurement_theta_min 2.17
_cell_volume 4426.1(9)
_computing_cell_refinement 'SAINTT (Bruker, 2000)'
_computing_data_collection 'SMART (Bruker, 2000)'
_computing_data_reduction 'SAINT (Bruker, 2000)'
_computing_molecular_graphics 'SHELXTL (Sheldrick, 2008)'
_computing_publication_material 'SHELXTL (Sheldrick, 2008)'
_computing_structure_refinement 'SHELXTL (Sheldrick, 2008)'
_computing_structure_solution 'SHELXTL (Sheldrick, 2008)'
_diffrn_ambient_temperature 110(2)
_diffrn_measured_fraction_theta_full 0.978
_diffrn_measured_fraction_theta_max 0.978
_diffrn_measurement_device_type 'Bruker SMART APEX CCD'
_diffrn_measurement_method 'phi and omega scans'
_diffrn_radiation_monochromator graphite
_diffrn_radiation_source 'sealed tube'
_diffrn_radiation_type MoK\a
_diffrn_radiation_wavelength 0.71073
_diffrn_reflns_av_R_equivalents 0.0311
_diffrn_reflns_av_sigmaI/netI 0.0509
_diffrn_reflns_limit_h_max 15
_diffrn_reflns_limit_h_min -15
_diffrn_reflns_limit_k_max 18
_diffrn_reflns_limit_k_min -18
_diffrn_reflns_limit_l_max 27
_diffrn_reflns_limit_l_min -27
_diffrn_reflns_number 33829
_diffrn_reflns_theta_full 26.00
_diffrn_reflns_theta_max 26.00
_diffrn_reflns_theta_min 1.34
_exptl_absorpt_coefficient_mu 0.541
_exptl_absorpt_correction_T_max 0.8903
_exptl_absorpt_correction_T_min 0.8634
_exptl_absorpt_correction_type multi-scan
_exptl_absorpt_process_details '(SADABS; Bruker, 2000)'
_exptl_crystal_colour red
_exptl_crystal_density_diffrn 1.508
_exptl_crystal_density_method 'not measured'
_exptl_crystal_description block
_exptl_crystal_F_000 2060
_exptl_crystal_size_max 0.28
_exptl_crystal_size_mid 0.24
_exptl_crystal_size_min 0.22
_refine_diff_density_max 0.592
_refine_diff_density_min -1.045
_refine_ls_extinction_method none
_refine_ls_goodness_of_fit_ref 1.043
_refine_ls_hydrogen_treatment constr
_refine_ls_matrix_type full
_refine_ls_number_parameters 1193
_refine_ls_number_reflns 17010
_refine_ls_number_restraints 1
_refine_ls_restrained_S_all 1.043
_refine_ls_R_factor_all 0.0674
_refine_ls_R_factor_gt 0.0534
_refine_ls_shift/su_max 0.000
_refine_ls_shift/su_mean 0.000
_refine_ls_structure_factor_coef Fsqd
_refine_ls_weighting_details 'calc w=1/[\s^2^(Fo^2^)+(0.08P)^2^+1.99P] where P=(Fo^2^+2Fc^2^)/3'
_refine_ls_weighting_scheme calc
_refine_ls_wR_factor_gt 0.1311
_refine_ls_wR_factor_ref 0.1355
_reflns_number_gt 13351
_reflns_number_total 17010
_reflns_threshold_expression I>2sigma(I)
_cod_data_source_file bg2339.cif
_cod_data_source_block I
_cod_original_sg_symbol_H-M 'P -1   '
_cod_database_code 2225757
_cod_database_fobs_code 2225757

loop_
_symmetry_equiv_pos_as_xyz
'x, y, z'
'-x, -y, -z'

loop_
_atom_site_type_symbol
_atom_site_label
_atom_site_fract_x
_atom_site_fract_y
_atom_site_fract_z
_atom_site_U_iso_or_equiv
_atom_site_adp_type
_atom_site_calc_flag
_atom_site_refinement_flags
_atom_site_occupancy
_atom_site_disorder_assembly
_atom_site_disorder_group
C C1 0.6303(3) 0.4699(3) 0.84001(17) 0.0318(8) Uani d . 1 . .
H H1 0.5653 0.4411 0.8263 0.038 Uiso calc R 1 . .
C C2 0.6565(3) 0.4762(3) 0.90069(17) 0.0312(8) Uani d . 1 . .
H H2 0.6088 0.4534 0.9278 0.037 Uiso calc R 1 . .
C C3 0.7521(3) 0.5159(2) 0.92102(17) 0.0284(8) Uani d . 1 . .
H H3 0.7711 0.5184 0.9620 0.034 Uiso calc R 1 . .
C C4 0.8235(3) 0.5536(3) 0.87991(17) 0.0289(8) Uani d . 1 . .
C C5 0.7896(3) 0.5455(2) 0.82082(17) 0.0287(8) Uani d . 1 . .
C C6 0.8517(3) 0.5810(3) 0.77826(17) 0.0286(8) Uani d . 1 . .
C C7 0.9478(3) 0.6246(2) 0.79480(16) 0.0248(7) Uani d . 1 . .
C C8 1.0081(3) 0.6632(3) 0.74848(17) 0.0305(8) Uani d . 1 . .
H H8 1.0738 0.6946 0.7572 0.037 Uiso calc R 1 . .
C C9 0.9658(3) 0.6521(3) 0.69137(17) 0.0312(8) Uani d . 1 . .
H H9 1.0033 0.6759 0.6602 0.037 Uiso calc R 1 . .
C C10 0.8711(3) 0.6077(2) 0.67904(18) 0.0302(8) Uani d . 1 . .
H H10 0.8450 0.6015 0.6392 0.036 Uiso calc R 1 . .
C C11 0.9195(3) 0.5972(2) 0.89644(17) 0.0293(8) Uani d . 1 . .
C C12 0.9817(3) 0.6327(2) 0.85389(16) 0.0266(7) Uani d . 1 . .
C C13 1.0430(3) 0.6450(2) 0.96969(15) 0.0208(7) Uani d . 1 . .
C C14 1.0753(3) 0.6540(3) 1.03458(17) 0.0302(8) Uani d . 1 . .
H H14A 1.0891 0.5950 1.0468 0.036 Uiso calc R 1 . .
H H14B 1.0165 0.6750 1.0577 0.036 Uiso calc R 1 . .
C C15 1.1704(3) 0.7162(3) 1.05022(17) 0.0321(8) Uani d . 1 . .
H H15A 1.1995 0.7046 1.0895 0.038 Uiso calc R 1 . .
H H15B 1.1504 0.7778 1.0527 0.038 Uiso calc R 1 . .
C C16 1.2534(3) 0.7044(3) 1.00367(17) 0.0317(8) Uani d . 1 . .
H H16A 1.3154 0.7448 1.0155 0.038 Uiso calc R 1 . .
H H16B 1.2748 0.6432 1.0022 0.038 Uiso calc R 1 . .
C C17 1.2143(3) 0.7230(2) 0.94231(17) 0.0260(7) Uani d . 1 . .
H H17A 1.2126 0.7875 0.9406 0.031 Uiso calc R 1 . .
H H17B 1.2636 0.7016 0.9126 0.031 Uiso calc R 1 . .
C C18 1.1078(3) 0.6799(2) 0.92651(16) 0.0236(7) Uani d . 1 . .
C C19 0.5732(3) 0.6681(2) 0.76030(16) 0.0258(7) Uani d . 1 . .
H H19 0.5762 0.6441 0.7976 0.031 Uiso calc R 1 . .
C C20 0.5405(3) 0.7509(2) 0.75806(16) 0.0264(7) Uani d . 1 . .
H H20 0.5197 0.7826 0.7931 0.032 Uiso calc R 1 . .
C C21 0.5375(3) 0.7895(2) 0.70382(16) 0.0254(7) Uani d . 1 . .
C C22 0.5637(3) 0.7370(2) 0.65303(16) 0.0283(8) Uani d . 1 . .
H H22 0.5608 0.7595 0.6152 0.034 Uiso calc R 1 . .
C C23 0.5933(3) 0.6535(3) 0.65850(17) 0.0312(8) Uani d . 1 . .
C C24 0.6182(3) 0.5926(3) 0.60735(18) 0.0332(8) Uani d . 1 . .
C C25 0.6034(3) 0.6126(3) 0.54942(17) 0.0305(8) Uani d . 1 . .
H H25 0.5749 0.6662 0.5413 0.037 Uiso calc R 1 . .
C C26 0.6303(3) 0.5541(2) 0.50318(15) 0.0226(7) Uani d . 1 . .
C C27 0.6670(3) 0.4753(2) 0.51819(16) 0.0256(7) Uani d . 1 . .
H H27 0.6836 0.4324 0.4878 0.031 Uiso calc R 1 . .
C C28 0.6797(3) 0.4585(2) 0.57628(16) 0.0268(7) Uani d . 1 . .
H H28 0.7068 0.4047 0.5853 0.032 Uiso calc R 1 . .
C C29 0.5096(3) 0.8831(2) 0.6994(2) 0.0358(9) Uani d . 1 . .
H H29A 0.4359 0.8875 0.7078 0.054 Uiso calc R 1 . .
H H29B 0.5225 0.9001 0.6593 0.054 Uiso calc R 1 . .
H H29C 0.5524 0.9226 0.7282 0.054 Uiso calc R 1 . .
C C30 0.6202(3) 0.5746(2) 0.43989(17) 0.0294(8) Uani d . 1 . .
H H30A 0.5693 0.6188 0.4363 0.044 Uiso calc R 1 . .
H H30B 0.5969 0.5207 0.4151 0.044 Uiso calc R 1 . .
H H30C 0.6879 0.5978 0.4268 0.044 Uiso calc R 1 . .
C C31 0.4418(3) 0.4455(2) 0.71593(17) 0.0271(8) Uani d . 1 . .
H H31 0.4352 0.5045 0.7315 0.032 Uiso calc R 1 . .
C C32 0.3516(3) 0.3899(3) 0.70505(17) 0.0309(8) Uani d . 1 . .
H H32 0.2851 0.4099 0.7139 0.037 Uiso calc R 1 . .
C C33 0.3620(3) 0.3039(3) 0.68068(18) 0.0326(8) Uani d . 1 . .
C C34 0.4617(3) 0.2751(2) 0.67357(18) 0.0311(8) Uani d . 1 . .
H H34 0.4704 0.2157 0.6596 0.037 Uiso calc R 1 . .
C C35 0.5474(3) 0.3335(3) 0.68687(18) 0.0311(8) Uani d . 1 . .
C C36 0.6546(3) 0.3095(3) 0.68455(17) 0.0316(8) Uani d . 1 . .
C C37 0.6810(3) 0.2242(3) 0.67203(17) 0.0322(8) Uani d . 1 . .
H H37 0.6279 0.1781 0.6635 0.039 Uiso calc R 1 . .
C C38 0.7843(3) 0.2053(3) 0.67183(16) 0.0293(8) Uani d . 1 . .
C C39 0.8597(3) 0.2777(3) 0.68264(16) 0.0311(8) Uani d . 1 . .
H H39 0.9317 0.2685 0.6808 0.037 Uiso calc R 1 . .
C C40 0.8283(3) 0.3611(2) 0.69583(15) 0.0265(7) Uani d . 1 . .
H H40 0.8793 0.4089 0.7041 0.032 Uiso calc R 1 . .
C C41 0.2669(3) 0.2431(3) 0.66303(19) 0.0337(9) Uani d . 1 . .
H H41A 0.2057 0.2669 0.6814 0.051 Uiso calc R 1 . .
H H41B 0.2763 0.1846 0.6764 0.051 Uiso calc R 1 . .
H H41C 0.2568 0.2383 0.6198 0.051 Uiso calc R 1 . .
C C42 0.8150(3) 0.1134(3) 0.66027(19) 0.0362(9) Uani d . 1 . .
H H42A 0.8135 0.0842 0.6972 0.054 Uiso calc R 1 . .
H H42B 0.8855 0.1145 0.6451 0.054 Uiso calc R 1 . .
H H42C 0.7663 0.0809 0.6309 0.054 Uiso calc R 1 . .
C C43 -0.0646(3) 0.9013(2) 0.71790(16) 0.0257(7) Uani d . 1 . .
H H43 -0.0415 0.9245 0.6825 0.031 Uiso calc R 1 . .
C C44 -0.1584(3) 0.8493(3) 0.71630(17) 0.0306(8) Uani d . 1 . .
H H44 -0.1968 0.8354 0.6799 0.037 Uiso calc R 1 . .
C C45 -0.1944(3) 0.8186(3) 0.76692(17) 0.0285(8) Uani d . 1 . .
H H45 -0.2589 0.7842 0.7661 0.034 Uiso calc R 1 . .
C C46 -0.1352(3) 0.8378(3) 0.82211(17) 0.0312(8) Uani d . 1 . .
C C47 -0.0412(3) 0.8879(3) 0.81962(17) 0.0303(8) Uani d . 1 . .
C C48 0.0190(3) 0.9115(2) 0.87106(16) 0.0277(8) Uani d . 1 . .
C C49 -0.0148(3) 0.8850(2) 0.92500(17) 0.0278(8) Uani d . 1 . .
C C50 0.0524(3) 0.9125(2) 0.97604(16) 0.0266(8) Uani d . 1 . .
H H50 0.0339 0.8954 1.0140 0.032 Uiso calc R 1 . .
C C51 0.1444(3) 0.9642(2) 0.96987(16) 0.0238(7) Uani d . 1 . .
H H51 0.1888 0.9827 1.0034 0.029 Uiso calc R 1 . .
C C52 0.1703(3) 0.9883(3) 0.91402(17) 0.0307(8) Uani d . 1 . .
H H52 0.2325 1.0245 0.9103 0.037 Uiso calc R 1 . .
C C53 -0.1689(3) 0.8113(3) 0.87605(17) 0.0302(8) Uani d . 1 . .
C C54 -0.1087(3) 0.8349(2) 0.92749(17) 0.0280(8) Uani d . 1 . .
C C55 -0.2980(3) 0.7442(2) 0.92976(16) 0.0273(8) Uani d . 1 . .
C C56 -0.4072(3) 0.7008(3) 0.93102(17) 0.0287(8) Uani d . 1 . .
H H56A -0.4159 0.6522 0.8991 0.034 Uiso calc R 1 . .
H H56B -0.4576 0.7445 0.9227 0.034 Uiso calc R 1 . .
C C57 -0.4323(3) 0.6639(2) 0.99009(17) 0.0301(8) Uani d . 1 . .
H H57A -0.5087 0.6534 0.9927 0.036 Uiso calc R 1 . .
H H57B -0.4012 0.6066 0.9921 0.036 Uiso calc R 1 . .
C C58 -0.3912(4) 0.7260(3) 1.04113(18) 0.0395(10) Uani d . 1 . .
H H58A -0.4121 0.7018 1.0786 0.047 Uiso calc R 1 . .
H H58B -0.4225 0.7832 1.0391 0.047 Uiso calc R 1 . .
C C59 -0.2727(3) 0.7412(3) 1.04133(18) 0.0380(9) Uani d . 1 . .
H H59A -0.2496 0.7887 1.0723 0.046 Uiso calc R 1 . .
H H59B -0.2411 0.6867 1.0512 0.046 Uiso calc R 1 . .
C C60 -0.2355(3) 0.7662(2) 0.98227(16) 0.0235(7) Uani d . 1 . .
C C61 -0.0141(3) 1.1334(3) 0.80113(17) 0.0289(8) Uani d . 1 . .
H H61 -0.0670 1.0865 0.7977 0.035 Uiso calc R 1 . .
C C62 -0.0428(3) 1.2198(2) 0.81099(15) 0.0250(7) Uani d . 1 . .
H H62 -0.1142 1.2309 0.8139 0.030 Uiso calc R 1 . .
C C63 0.0333(3) 1.2896(2) 0.81656(16) 0.0265(8) Uani d . 1 . .
C C64 0.1388(3) 1.2683(2) 0.81322(17) 0.0281(8) Uani d . 1 . .
H H64 0.1934 1.3139 0.8175 0.034 Uiso calc R 1 . .
C C65 0.1617(3) 1.1814(2) 0.80383(15) 0.0234(7) Uani d . 1 . .
C C66 0.2676(3) 1.1526(3) 0.80295(17) 0.0299(8) Uani d . 1 . .
C C67 0.3566(3) 1.2104(3) 0.81180(18) 0.0338(9) Uani d . 1 . .
H H67 0.3499 1.2722 0.8163 0.041 Uiso calc R 1 . .
C C68 0.4548(3) 1.1787(3) 0.81404(18) 0.0309(8) Uani d . 1 . .
C C69 0.4597(3) 1.0869(2) 0.80538(16) 0.0262(7) Uani d . 1 . .
H H69 0.5252 1.0619 0.8055 0.031 Uiso calc R 1 . .
C C70 0.3708(3) 1.0343(2) 0.79682(18) 0.0308(8) Uani d . 1 . .
H H70 0.3759 0.9724 0.7917 0.037 Uiso calc R 1 . .
C C71 0.0082(3) 1.3844(3) 0.82392(19) 0.0376(9) Uani d . 1 . .
H H71A 0.0217 1.4119 0.7871 0.056 Uiso calc R 1 . .
H H71B 0.0518 1.4155 0.8562 0.056 Uiso calc R 1 . .
H H71C -0.0653 1.3875 0.8332 0.056 Uiso calc R 1 . .
C C72 0.5523(3) 1.2393(3) 0.82547(19) 0.0350(9) Uani d . 1 . .
H H72A 0.5378 1.2992 0.8169 0.052 Uiso calc R 1 . .
H H72B 0.6072 1.2184 0.7999 0.052 Uiso calc R 1 . .
H H72C 0.5752 1.2395 0.8671 0.052 Uiso calc R 1 . .
C C73 0.1152(3) 1.0610(2) 0.65762(17) 0.0291(8) Uani d . 1 . .
H H73 0.0956 1.1136 0.6784 0.035 Uiso calc R 1 . .
C C74 0.1111(3) 1.0536(3) 0.59582(17) 0.0326(8) Uani d . 1 . .
H H74 0.0895 1.1013 0.5752 0.039 Uiso calc R 1 . .
C C75 0.1379(3) 0.9783(2) 0.56454(16) 0.0260(7) Uani d . 1 . .
C C76 0.1712(3) 0.9119(3) 0.59719(16) 0.0311(8) Uani d . 1 . .
H H76 0.1912 0.8587 0.5773 0.037 Uiso calc R 1 . .
C C77 0.1755(3) 0.9223(2) 0.65848(16) 0.0284(8) Uani d . 1 . .
C C78 0.2071(3) 0.8543(2) 0.69516(17) 0.0276(8) Uani d . 1 . .
C C79 0.2403(3) 0.7738(2) 0.67269(18) 0.0313(8) Uani d . 1 . .
H H79 0.2417 0.7606 0.6310 0.038 Uiso calc R 1 . .
C C80 0.2715(3) 0.7123(2) 0.71034(16) 0.0259(7) Uani d . 1 . .
C C81 0.2704(3) 0.7356(3) 0.77169(18) 0.0325(8) Uani d . 1 . .
H H81 0.2931 0.6966 0.7991 0.039 Uiso calc R 1 . .
C C82 0.2359(3) 0.8158(2) 0.79130(17) 0.0265(7) Uani d . 1 . .
H H82 0.2353 0.8309 0.8328 0.032 Uiso calc R 1 . .
C C83 0.1309(3) 0.9659(3) 0.49803(17) 0.0314(8) Uani d . 1 . .
H H83A 0.0729 0.9227 0.4854 0.047 Uiso calc R 1 . .
H H83B 0.1960 0.9445 0.4832 0.047 Uiso calc R 1 . .
H H83C 0.1192 1.0223 0.4822 0.047 Uiso calc R 1 . .
C C84 0.3023(3) 0.6245(2) 0.68666(18) 0.0313(8) Uani d . 1 . .
H H84A 0.2541 0.6008 0.6541 0.047 Uiso calc R 1 . .
H H84B 0.3000 0.5843 0.7182 0.047 Uiso calc R 1 . .
H H84C 0.3731 0.6305 0.6721 0.047 Uiso calc R 1 . .
C C85 0.3876(3) 0.0817(3) 0.51856(19) 0.0360(9) Uani d . 1 . .
H H85A 0.3474 0.1339 0.5185 0.054 Uiso calc R 1 . .
H H85B 0.3472 0.0310 0.4978 0.054 Uiso calc R 1 . .
H H85C 0.4530 0.0927 0.4984 0.054 Uiso calc R 1 . .
C C86 0.4104(3) 0.0630(3) 0.57991(19) 0.0375(10) Uani d . 1 . .
C C87 0.0649(3) 0.4508(3) 0.56564(19) 0.0371(9) Uani d . 1 . .
H H87A 0.0838 0.5135 0.5621 0.056 Uiso calc R 1 . .
H H87B -0.0067 0.4360 0.5506 0.056 Uiso calc R 1 . .
H H87C 0.1122 0.4151 0.5425 0.056 Uiso calc R 1 . .
C C88 0.0730(3) 0.4331(3) 0.62634(19) 0.0372(9) Uani d . 1 . .
Cl Cl1 0.72850(8) 0.04379(7) 0.86549(4) 0.0386(2) Uani d . 1 . .
Cl Cl2 0.64092(8) 0.22425(7) 0.50666(5) 0.0422(2) Uani d . 1 . .
Cl Cl3 0.85406(8) 0.76754(7) 0.54134(5) 0.0407(2) Uani d . 1 . .
Cl Cl4 0.32897(9) 0.50337(7) 0.86779(5) 0.0400(2) Uani d . 1 . .
N N1 0.6955(2) 0.5037(2) 0.80052(13) 0.0268(6) Uani d . 1 . .
N N2 0.8133(2) 0.57237(19) 0.72028(14) 0.0253(6) Uani d . 1 . .
N N3 0.9495(2) 0.6048(2) 0.95465(14) 0.0275(6) Uani d . 1 . .
N N4 1.0769(2) 0.67485(19) 0.86966(13) 0.0257(6) Uani d . 1 . .
N N5 0.6017(2) 0.6185(2) 0.71154(14) 0.0263(6) Uani d . 1 . .
N N6 0.6546(2) 0.5167(2) 0.62144(13) 0.0279(7) Uani d . 1 . .
N N7 0.5364(2) 0.4201(2) 0.70566(15) 0.0304(7) Uani d . 1 . .
N N8 0.7274(2) 0.3765(2) 0.69733(14) 0.0281(7) Uani d . 1 . .
N N9 -0.0061(2) 0.9196(2) 0.76794(14) 0.0287(7) Uani d . 1 . .
N N10 0.1102(3) 0.9622(2) 0.86422(14) 0.0301(7) Uani d . 1 . .
N N11 -0.2641(3) 0.7642(2) 0.87774(14) 0.0288(7) Uani d . 1 . .
N N12 -0.1434(3) 0.8115(2) 0.98090(15) 0.0329(7) Uani d . 1 . .
N N13 0.0856(2) 1.1145(2) 0.79637(14) 0.0286(7) Uani d . 1 . .
N N14 0.2744(2) 1.0653(2) 0.79511(14) 0.0277(7) Uani d . 1 . .
N N15 0.2027(3) 0.8746(2) 0.75447(14) 0.0296(7) Uani d . 1 . .
N N16 0.1465(2) 0.9952(2) 0.68870(14) 0.0283(7) Uani d . 1 . .
N N17 0.4256(3) 0.0544(2) 0.62973(17) 0.0384(8) Uani d . 1 . .
N N18 0.0842(3) 0.4204(2) 0.67795(16) 0.0352(8) Uani d . 1 . .
O O1W 0.5927(6) 0.0437(6) 0.0153(4) 0.049(3) Uani d P 0.398(9) . .
H H1X 0.5943 0.0625 0.0517 0.059 Uiso d PR 0.398(9) . .
H H1Y 0.5708 -0.0104 0.0115 0.059 Uiso d PR 0.398(9) . .
O O2W 0.8861(7) 0.3301(6) 0.4446(4) 0.036(3) Uani d P 0.312(8) . .
H H2X 0.9508 0.3444 0.4429 0.043 Uiso d PR 0.312(8) . .
H H2Y 0.8763 0.2927 0.4700 0.043 Uiso d PR 0.312(8) . .
O O3W 0.5260(8) 0.1134(6) 0.1236(4) 0.038(3) Uani d P 0.290(8) . .
H H3X 0.4614 0.1158 0.1295 0.045 Uiso d PR 0.290(8) . .
H H3Y 0.5426 0.1433 0.0948 0.045 Uiso d PR 0.290(8) . .
O O11 0.6741(2) 0.09701(18) 0.90694(13) 0.0369(6) Uani d . 1 . .
O O12 0.6665(2) -0.0385(2) 0.85157(13) 0.0430(7) Uani d . 1 . .
O O13 0.8304(2) 0.0304(2) 0.88772(14) 0.0416(7) Uani d . 1 . .
O O14 0.7385(2) 0.0897(2) 0.81302(13) 0.0416(7) Uani d . 1 . .
O O21 0.6442(2) 0.13415(19) 0.51944(13) 0.0405(7) Uani d . 1 . .
O O22 0.6258(2) 0.2394(2) 0.44767(13) 0.0425(7) Uani d . 1 . .
O O23 0.7409(2) 0.2653(2) 0.52630(14) 0.0445(7) Uani d . 1 . .
O O24 0.5645(2) 0.2643(2) 0.54161(14) 0.0424(7) Uani d . 1 . .
O O31 0.8783(2) 0.6801(2) 0.55237(14) 0.0440(7) Uani d . 1 . .
O O32 0.8260(3) 0.7712(2) 0.48109(14) 0.0446(7) Uani d . 1 . .
O O33 0.9370(3) 0.8284(2) 0.56377(15) 0.0521(8) Uani d . 1 . .
O O34 0.7682(3) 0.7895(2) 0.57360(15) 0.0464(8) Uani d . 1 . .
O O41 0.3766(2) 0.4243(2) 0.85520(13) 0.0418(7) Uani d . 1 . .
O O42 0.2436(3) 0.4996(2) 0.82055(15) 0.0511(8) Uani d . 1 . .
O O43 0.3916(2) 0.57706(19) 0.85471(14) 0.0403(7) Uani d . 1 . .
O O44 0.2729(3) 0.5058(2) 0.91728(14) 0.0491(8) Uani d . 1 . .
Ru Ru1 0.67096(2) 0.500866(18) 0.710312(12) 0.02118(8) Uani d . 1 . .
Ru Ru2 0.13664(2) 0.989837(19) 0.778743(13) 0.02467(9) Uani d . 1 . .

loop_
_atom_site_aniso_label
_atom_site_aniso_U_11
_atom_site_aniso_U_22
_atom_site_aniso_U_33
_atom_site_aniso_U_12
_atom_site_aniso_U_13
_atom_site_aniso_U_23
C1 0.0245(18) 0.041(2) 0.031(2) 0.0053(16) 0.0004(15) 0.0075(17)
C2 0.0294(19) 0.035(2) 0.029(2) 0.0033(16) 0.0017(15) 0.0021(16)
C3 0.0286(19) 0.0300(19) 0.0276(19) 0.0083(15) -0.0025(15) 0.0036(15)
C4 0.0239(18) 0.0317(19) 0.031(2) 0.0049(15) -0.0044(15) 0.0000(15)
C5 0.0239(18) 0.0312(19) 0.031(2) 0.0015(15) -0.0041(15) 0.0059(15)
C6 0.0194(17) 0.036(2) 0.0304(19) 0.0051(15) -0.0029(14) 0.0021(16)
C7 0.0196(16) 0.0239(17) 0.0321(19) 0.0064(13) -0.0012(14) 0.0055(14)
C8 0.0251(18) 0.034(2) 0.033(2) 0.0014(15) 0.0023(15) 0.0040(16)
C9 0.0195(17) 0.041(2) 0.032(2) -0.0001(15) -0.0019(15) 0.0049(17)
C10 0.0261(19) 0.0296(19) 0.035(2) -0.0029(15) 0.0031(15) 0.0061(16)
C11 0.0288(19) 0.0292(19) 0.0291(19) 0.0016(15) -0.0030(15) -0.0005(15)
C12 0.0228(17) 0.0305(19) 0.0265(18) 0.0089(14) 0.0004(14) -0.0030(15)
C13 0.0213(16) 0.0183(16) 0.0240(17) 0.0094(13) -0.0019(13) 0.0037(13)
C14 0.0297(19) 0.033(2) 0.0281(19) 0.0077(16) -0.0039(15) -0.0015(15)
C15 0.035(2) 0.0296(19) 0.030(2) 0.0091(16) -0.0071(16) -0.0102(16)
C16 0.0295(19) 0.037(2) 0.0280(19) 0.0076(16) -0.0072(15) -0.0014(16)
C17 0.0184(17) 0.0257(17) 0.035(2) 0.0061(14) -0.0007(14) 0.0031(15)
C18 0.0198(17) 0.0192(16) 0.0327(19) 0.0062(13) -0.0015(14) 0.0050(14)
C19 0.0256(18) 0.0238(17) 0.0266(18) -0.0019(14) -0.0030(14) -0.0019(14)
C20 0.0273(18) 0.0241(17) 0.0268(18) -0.0006(14) -0.0004(14) -0.0021(14)
C21 0.0203(17) 0.0241(17) 0.0313(19) -0.0014(14) 0.0011(14) 0.0012(14)
C22 0.0273(18) 0.032(2) 0.0261(18) 0.0049(15) 0.0013(14) 0.0036(15)
C23 0.034(2) 0.0270(18) 0.032(2) 0.0005(15) 0.0003(16) 0.0034(15)
C24 0.039(2) 0.031(2) 0.030(2) 0.0058(17) 0.0010(16) 0.0057(16)
C25 0.0266(19) 0.033(2) 0.032(2) 0.0050(15) 0.0020(15) 0.0062(16)
C26 0.0194(16) 0.0219(16) 0.0278(18) 0.0007(13) 0.0011(13) 0.0099(14)
C27 0.0302(18) 0.0262(18) 0.0219(17) 0.0054(14) -0.0004(14) 0.0082(14)
C28 0.0259(18) 0.0287(18) 0.0263(18) 0.0052(15) -0.0027(14) 0.0036(15)
C29 0.035(2) 0.0235(19) 0.048(2) 0.0019(16) 0.0028(18) 0.0022(17)
C30 0.034(2) 0.0266(18) 0.030(2) 0.0064(15) -0.0004(15) 0.0107(15)
C31 0.0242(18) 0.0249(18) 0.033(2) 0.0007(14) -0.0003(15) 0.0120(15)
C32 0.0287(19) 0.032(2) 0.032(2) -0.0041(15) -0.0032(15) 0.0090(16)
C33 0.030(2) 0.034(2) 0.033(2) -0.0066(16) -0.0036(16) 0.0052(16)
C34 0.034(2) 0.0222(18) 0.036(2) -0.0063(15) 0.0002(16) 0.0034(15)
C35 0.030(2) 0.0290(19) 0.033(2) -0.0006(15) -0.0028(15) 0.0022(16)
C36 0.034(2) 0.0293(19) 0.032(2) 0.0039(16) 0.0004(16) 0.0024(16)
C37 0.039(2) 0.0279(19) 0.030(2) 0.0084(16) -0.0075(16) 0.0028(15)
C38 0.038(2) 0.0309(19) 0.0193(17) 0.0127(16) -0.0056(15) 0.0000(14)
C39 0.038(2) 0.033(2) 0.0234(18) 0.0122(17) -0.0014(15) 0.0014(15)
C40 0.0307(19) 0.0311(19) 0.0199(17) 0.0108(15) 0.0014(14) 0.0084(14)
C41 0.030(2) 0.032(2) 0.037(2) -0.0015(16) 0.0014(16) -0.0009(17)
C42 0.033(2) 0.032(2) 0.041(2) 0.0057(17) -0.0011(17) -0.0109(17)
C43 0.0305(19) 0.0227(17) 0.0234(18) 0.0027(14) -0.0013(14) -0.0004(14)
C44 0.032(2) 0.033(2) 0.0266(19) 0.0004(16) -0.0053(15) 0.0085(16)
C45 0.0219(17) 0.0326(19) 0.031(2) 0.0033(15) 0.0002(14) 0.0030(15)
C46 0.033(2) 0.0296(19) 0.030(2) -0.0023(16) -0.0002(16) -0.0031(16)
C47 0.031(2) 0.0310(19) 0.0289(19) 0.0035(15) -0.0017(15) 0.0006(15)
C48 0.0213(17) 0.0330(19) 0.0296(19) 0.0084(15) -0.0020(14) 0.0034(15)
C49 0.0248(18) 0.0288(18) 0.0291(19) 0.0032(15) -0.0026(14) -0.0012(15)
C50 0.0203(17) 0.037(2) 0.0234(18) 0.0119(15) -0.0039(13) 0.0003(15)
C51 0.0220(17) 0.0254(17) 0.0243(17) 0.0094(14) -0.0079(13) -0.0001(14)
C52 0.0268(19) 0.036(2) 0.0294(19) 0.0054(16) -0.0025(15) 0.0009(16)
C53 0.0252(19) 0.032(2) 0.033(2) 0.0032(15) -0.0038(15) 0.0030(16)
C54 0.0225(18) 0.0316(19) 0.0303(19) 0.0063(15) -0.0003(14) 0.0011(15)
C55 0.0233(18) 0.033(2) 0.0252(18) 0.0047(15) -0.0005(14) 0.0006(15)
C56 0.0253(18) 0.0323(19) 0.0292(19) 0.0085(15) -0.0014(14) 0.0020(15)
C57 0.0282(19) 0.0273(19) 0.035(2) 0.0001(15) -0.0027(15) 0.0072(16)
C58 0.049(3) 0.042(2) 0.026(2) -0.0082(19) 0.0073(18) 0.0025(17)
C59 0.044(2) 0.039(2) 0.030(2) -0.0083(19) -0.0028(18) 0.0058(17)
C60 0.0234(17) 0.0232(17) 0.0243(17) 0.0078(14) -0.0036(13) 0.0007(13)
C61 0.0265(19) 0.0301(19) 0.0300(19) 0.0060(15) -0.0020(15) 0.0001(15)
C62 0.0261(18) 0.0309(18) 0.0186(17) 0.0124(15) -0.0056(13) -0.0007(14)
C63 0.0336(19) 0.0252(18) 0.0211(17) 0.0136(15) -0.0047(14) -0.0026(14)
C64 0.0303(19) 0.0231(17) 0.0317(19) 0.0073(15) -0.0046(15) 0.0043(15)
C65 0.0240(17) 0.0230(17) 0.0240(17) 0.0040(14) -0.0013(13) 0.0042(14)
C66 0.0241(18) 0.0307(19) 0.035(2) 0.0038(15) -0.0028(15) -0.0002(16)
C67 0.027(2) 0.033(2) 0.040(2) 0.0017(16) -0.0043(16) -0.0026(17)
C68 0.0234(18) 0.0316(19) 0.037(2) -0.0029(15) -0.0027(15) 0.0043(16)
C69 0.0218(17) 0.0271(18) 0.0287(19) -0.0006(14) 0.0020(14) -0.0014(14)
C70 0.0267(19) 0.0254(18) 0.039(2) 0.0021(15) -0.0055(16) -0.0050(16)
C71 0.044(2) 0.028(2) 0.040(2) 0.0169(18) -0.0083(18) -0.0064(17)
C72 0.031(2) 0.032(2) 0.040(2) -0.0059(16) -0.0076(17) 0.0034(17)
C73 0.034(2) 0.0242(18) 0.0287(19) 0.0022(15) -0.0023(15) 0.0027(15)
C74 0.037(2) 0.032(2) 0.029(2) -0.0010(16) 0.0001(16) 0.0023(16)
C75 0.0200(17) 0.0348(19) 0.0220(17) -0.0041(14) -0.0014(13) 0.0011(15)
C76 0.034(2) 0.035(2) 0.0230(18) 0.0040(16) 0.0019(15) -0.0017(15)
C77 0.036(2) 0.0232(17) 0.0261(19) 0.0038(15) 0.0038(15) 0.0018(14)
C78 0.0289(19) 0.0221(17) 0.0313(19) -0.0008(14) 0.0002(15) 0.0011(15)
C79 0.033(2) 0.0247(18) 0.036(2) 0.0050(15) 0.0002(16) -0.0008(16)
C80 0.0230(17) 0.0235(17) 0.0321(19) 0.0020(14) 0.0085(14) 0.0040(15)
C81 0.036(2) 0.0269(19) 0.035(2) 0.0041(16) 0.0049(16) 0.0037(16)
C82 0.0184(17) 0.0308(19) 0.0306(19) 0.0024(14) -0.0004(14) 0.0042(15)
C83 0.032(2) 0.035(2) 0.028(2) 0.0117(16) -0.0021(15) 0.0023(16)
C84 0.034(2) 0.0277(19) 0.033(2) 0.0106(16) 0.0033(16) -0.0008(16)
C85 0.030(2) 0.036(2) 0.039(2) -0.0011(17) -0.0067(17) -0.0037(17)
C86 0.035(2) 0.034(2) 0.041(2) 0.0089(17) -0.0144(18) -0.0122(18)
C87 0.043(2) 0.032(2) 0.042(2) 0.0171(18) 0.0164(18) 0.0187(18)
C88 0.038(2) 0.036(2) 0.041(2) 0.0145(18) -0.0039(18) 0.0093(18)
Cl1 0.0431(6) 0.0385(5) 0.0344(5) 0.0143(4) -0.0025(4) -0.0052(4)
Cl2 0.0374(5) 0.0424(6) 0.0474(6) 0.0114(4) 0.0104(4) -0.0018(5)
Cl3 0.0452(6) 0.0451(6) 0.0321(5) -0.0044(5) -0.0013(4) 0.0117(4)
Cl4 0.0446(6) 0.0408(5) 0.0345(5) -0.0008(4) 0.0143(4) 0.0004(4)
N1 0.0208(15) 0.0376(17) 0.0223(15) 0.0076(13) -0.0015(11) 0.0007(13)
N2 0.0240(15) 0.0217(14) 0.0305(16) 0.0022(12) -0.0012(12) 0.0052(12)
N3 0.0220(15) 0.0276(16) 0.0327(17) 0.0007(12) -0.0027(12) 0.0031(13)
N4 0.0324(16) 0.0201(14) 0.0248(15) 0.0034(12) 0.0011(12) 0.0020(12)
N5 0.0216(15) 0.0257(15) 0.0316(16) 0.0013(12) 0.0028(12) 0.0020(13)
N6 0.0242(15) 0.0346(17) 0.0245(16) 0.0041(13) -0.0045(12) 0.0003(13)
N7 0.0263(16) 0.0286(16) 0.0353(18) -0.0023(13) -0.0054(13) 0.0028(13)
N8 0.0303(16) 0.0234(15) 0.0313(17) 0.0053(12) 0.0009(13) 0.0037(13)
N9 0.0223(15) 0.0332(17) 0.0299(16) 0.0031(13) -0.0004(12) -0.0025(13)
N10 0.0335(17) 0.0332(17) 0.0242(16) 0.0018(13) -0.0028(13) 0.0069(13)
N11 0.0345(17) 0.0224(15) 0.0293(17) -0.0006(13) -0.0034(13) 0.0039(13)
N12 0.0295(17) 0.0352(18) 0.0340(18) 0.0016(14) -0.0016(13) 0.0046(14)
N13 0.0281(16) 0.0242(15) 0.0337(17) 0.0066(12) -0.0015(13) 0.0005(13)
N14 0.0214(15) 0.0308(16) 0.0298(16) 0.0023(12) -0.0036(12) -0.0035(13)
N15 0.0328(17) 0.0234(15) 0.0326(17) 0.0034(13) 0.0000(13) 0.0015(13)
N16 0.0303(17) 0.0275(16) 0.0265(16) 0.0008(13) -0.0025(12) 0.0004(13)
N17 0.0371(19) 0.0314(18) 0.045(2) 0.0033(15) -0.0169(16) -0.0018(15)
N18 0.0343(18) 0.0368(18) 0.038(2) 0.0128(14) 0.0144(14) 0.0123(15)
O1W 0.047(5) 0.058(5) 0.042(5) 0.014(4) -0.016(4) 0.006(4)
O2W 0.030(5) 0.037(5) 0.038(5) -0.005(4) -0.001(4) -0.002(4)
O3W 0.046(6) 0.036(6) 0.034(6) 0.010(4) -0.001(4) 0.019(4)
O11 0.0340(15) 0.0323(15) 0.0448(17) 0.0086(12) 0.0080(12) -0.0020(12)
O12 0.0414(17) 0.0441(17) 0.0392(17) 0.0020(13) -0.0056(13) -0.0181(13)
O13 0.0350(16) 0.0416(16) 0.0479(18) 0.0051(13) -0.0038(13) 0.0018(14)
O14 0.0343(16) 0.0519(18) 0.0387(16) 0.0072(13) 0.0042(12) 0.0008(14)
O21 0.0390(16) 0.0369(16) 0.0491(18) 0.0159(13) 0.0295(14) 0.0053(13)
O22 0.0414(17) 0.0452(17) 0.0447(17) 0.0326(14) 0.0069(13) -0.0003(14)
O23 0.0423(17) 0.0433(17) 0.0472(18) 0.0005(14) 0.0075(14) 0.0007(14)
O24 0.0418(17) 0.0401(16) 0.0454(18) 0.0120(13) 0.0093(13) -0.0064(13)
O31 0.0488(18) 0.0465(18) 0.0410(17) 0.0154(14) 0.0112(14) 0.0148(14)
O32 0.0486(18) 0.0477(18) 0.0401(17) 0.0127(14) -0.0006(14) 0.0118(14)
O33 0.0455(19) 0.057(2) 0.053(2) -0.0137(15) -0.0121(15) 0.0161(16)
O34 0.0454(18) 0.0415(17) 0.0494(19) 0.0047(14) -0.0013(14) -0.0134(14)
O41 0.0457(17) 0.0391(16) 0.0410(17) 0.0030(13) 0.0177(14) 0.0009(13)
O42 0.057(2) 0.0449(18) 0.0481(19) 0.0045(15) -0.0174(16) -0.0111(15)
O43 0.0429(17) 0.0371(16) 0.0437(17) 0.0056(13) 0.0083(13) 0.0153(13)
O44 0.054(2) 0.053(2) 0.0438(18) 0.0150(16) 0.0230(15) 0.0112(15)
Ru1 0.01880(14) 0.02331(15) 0.02158(15) 0.00198(10) -0.00196(10) 0.00327(10)
Ru2 0.02332(15) 0.02394(15) 0.02642(16) 0.00243(11) -0.00156(11) 0.00031(11)

loop_
_atom_type_symbol
_atom_type_description
_atom_type_scat_dispersion_real
_atom_type_scat_dispersion_imag
_atom_type_scat_source
C C 0.0033 0.0016 'International Tables Vol C Tables 4.2.6.8 and 6.1.1.4'
H H 0.0000 0.0000 'International Tables Vol C Tables 4.2.6.8 and 6.1.1.4'
N N 0.0061 0.0033 'International Tables Vol C Tables 4.2.6.8 and 6.1.1.4'
O O 0.0106 0.0060 'International Tables Vol C Tables 4.2.6.8 and 6.1.1.4'
Ru Ru -1.2594 0.8363 'International Tables Vol C Tables 4.2.6.8 and 6.1.1.4'
Cl Cl 0.1484 0.1585 'International Tables Vol C Tables 4.2.6.8 and 6.1.1.4'

loop_
_geom_angle_atom_site_label_1
_geom_angle_atom_site_label_2
_geom_angle_atom_site_label_3
_geom_angle_site_symmetry_1
_geom_angle_site_symmetry_3
_geom_angle
_geom_angle_publ_flag
N1 C1 C2 . . 121.5(4) ?
N1 C1 H1 . . 119.3 ?
C2 C1 H1 . . 119.3 ?
C3 C2 C1 . . 119.8(4) ?
C3 C2 H2 . . 120.1 ?
C1 C2 H2 . . 120.1 ?
C2 C3 C4 . . 120.1(3) ?
C2 C3 H3 . . 119.9 ?
C4 C3 H3 . . 119.9 ?
C5 C4 C11 . . 120.0(4) ?
C5 C4 C3 . . 115.8(3) ?
C11 C4 C3 . . 124.2(3) ?
N1 C5 C4 . . 123.9(3) ?
N1 C5 C6 . . 116.1(3) ?
C4 C5 C6 . . 120.0(3) ?
N2 C6 C7 . . 122.4(3) ?
N2 C6 C5 . . 117.6(3) ?
C7 C6 C5 . . 120.0(3) ?
C6 C7 C12 . . 120.0(3) ?
C6 C7 C8 . . 117.6(3) ?
C12 C7 C8 . . 122.4(3) ?
C9 C8 C7 . . 117.3(3) ?
C9 C8 H8 . . 121.4 ?
C7 C8 H8 . . 121.4 ?
C10 C9 C8 . . 121.2(4) ?
C10 C9 H9 . . 119.4 ?
C8 C9 H9 . . 119.4 ?
N2 C10 C9 . . 123.2(4) ?
N2 C10 H10 . . 118.4 ?
C9 C10 H10 . . 118.4 ?
N3 C11 C12 . . 121.6(3) ?
N3 C11 C4 . . 118.4(4) ?
C12 C11 C4 . . 120.0(3) ?
N4 C12 C11 . . 120.4(3) ?
N4 C12 C7 . . 119.6(3) ?
C11 C12 C7 . . 120.0(3) ?
N3 C13 C18 . . 121.1(3) ?
N3 C13 C14 . . 117.4(3) ?
C18 C13 C14 . . 121.5(3) ?
C13 C14 C15 . . 114.6(3) ?
C13 C14 H14A . . 108.6 ?
C15 C14 H14A . . 108.6 ?
C13 C14 H14B . . 108.6 ?
C15 C14 H14B . . 108.6 ?
H14A C14 H14B . . 107.6 ?
C14 C15 C16 . . 110.9(3) ?
C14 C15 H15A . . 109.5 ?
C16 C15 H15A . . 109.5 ?
C14 C15 H15B . . 109.5 ?
C16 C15 H15B . . 109.5 ?
H15A C15 H15B . . 108.1 ?
C17 C16 C15 . . 112.1(3) ?
C17 C16 H16A . . 109.2 ?
C15 C16 H16A . . 109.2 ?
C17 C16 H16B . . 109.2 ?
C15 C16 H16B . . 109.2 ?
H16A C16 H16B . . 107.9 ?
C18 C17 C16 . . 112.7(3) ?
C18 C17 H17A . . 109.0 ?
C16 C17 H17A . . 109.0 ?
C18 C17 H17B . . 109.0 ?
C16 C17 H17B . . 109.0 ?
H17A C17 H17B . . 107.8 ?
N4 C18 C13 . . 121.1(3) ?
N4 C18 C17 . . 117.0(3) ?
C13 C18 C17 . . 121.9(3) ?
N5 C19 C20 . . 123.0(3) ?
N5 C19 H19 . . 118.5 ?
C20 C19 H19 . . 118.5 ?
C19 C20 C21 . . 120.1(3) ?
C19 C20 H20 . . 120.0 ?
C21 C20 H20 . . 120.0 ?
C20 C21 C22 . . 116.9(3) ?
C20 C21 C29 . . 122.4(3) ?
C22 C21 C29 . . 120.7(3) ?
C23 C22 C21 . . 119.7(3) ?
C23 C22 H22 . . 120.2 ?
C21 C22 H22 . . 120.2 ?
N5 C23 C22 . . 123.0(4) ?
N5 C23 C24 . . 113.6(3) ?
C22 C23 C24 . . 123.3(4) ?
N6 C24 C25 . . 122.8(4) ?
N6 C24 C23 . . 115.0(3) ?
C25 C24 C23 . . 122.2(4) ?
C24 C25 C26 . . 119.8(4) ?
C24 C25 H25 . . 120.1 ?
C26 C25 H25 . . 120.1 ?
C25 C26 C27 . . 116.9(3) ?
C25 C26 C30 . . 121.8(3) ?
C27 C26 C30 . . 121.3(3) ?
C28 C27 C26 . . 120.9(3) ?
C28 C27 H27 . . 119.6 ?
C26 C27 H27 . . 119.6 ?
N6 C28 C27 . . 121.9(3) ?
N6 C28 H28 . . 119.0 ?
C27 C28 H28 . . 119.0 ?
C21 C29 H29A . . 109.5 ?
C21 C29 H29B . . 109.5 ?
H29A C29 H29B . . 109.5 ?
C21 C29 H29C . . 109.5 ?
H29A C29 H29C . . 109.5 ?
H29B C29 H29C . . 109.5 ?
C26 C30 H30A . . 109.5 ?
C26 C30 H30B . . 109.5 ?
H30A C30 H30B . . 109.5 ?
C26 C30 H30C . . 109.5 ?
H30A C30 H30C . . 109.5 ?
H30B C30 H30C . . 109.5 ?
N7 C31 C32 . . 123.4(4) ?
N7 C31 H31 . . 118.3 ?
C32 C31 H31 . . 118.3 ?
C31 C32 C33 . . 117.8(4) ?
C31 C32 H32 . . 121.1 ?
C33 C32 H32 . . 121.1 ?
C34 C33 C32 . . 118.9(3) ?
C34 C33 C41 . . 120.7(4) ?
C32 C33 C41 . . 120.3(4) ?
C35 C34 C33 . . 119.6(4) ?
C35 C34 H34 . . 120.2 ?
C33 C34 H34 . . 120.2 ?
N7 C35 C34 . . 121.0(4) ?
N7 C35 C36 . . 114.6(3) ?
C34 C35 C36 . . 124.3(4) ?
N8 C36 C37 . . 121.6(4) ?
N8 C36 C35 . . 115.3(3) ?
C37 C36 C35 . . 123.1(4) ?
C36 C37 C38 . . 120.3(4) ?
C36 C37 H37 . . 119.8 ?
C38 C37 H37 . . 119.8 ?
C37 C38 C39 . . 116.9(3) ?
C37 C38 C42 . . 121.5(4) ?
C39 C38 C42 . . 121.6(3) ?
C40 C39 C38 . . 119.8(4) ?
C40 C39 H39 . . 120.1 ?
C38 C39 H39 . . 120.1 ?
N8 C40 C39 . . 121.5(4) ?
N8 C40 H40 . . 119.2 ?
C39 C40 H40 . . 119.2 ?
C33 C41 H41A . . 109.5 ?
C33 C41 H41B . . 109.5 ?
H41A C41 H41B . . 109.5 ?
C33 C41 H41C . . 109.5 ?
H41A C41 H41C . . 109.5 ?
H41B C41 H41C . . 109.5 ?
C38 C42 H42A . . 109.5 ?
C38 C42 H42B . . 109.5 ?
H42A C42 H42B . . 109.5 ?
C38 C42 H42C . . 109.5 ?
H42A C42 H42C . . 109.5 ?
H42B C42 H42C . . 109.5 ?
N9 C43 C44 . . 122.0(3) ?
N9 C43 H43 . . 119.0 ?
C44 C43 H43 . . 119.0 ?
C45 C44 C43 . . 119.6(3) ?
C45 C44 H44 . . 120.2 ?
C43 C44 H44 . . 120.2 ?
C44 C45 C46 . . 120.4(4) ?
C44 C45 H45 . . 119.8 ?
C46 C45 H45 . . 119.8 ?
C47 C46 C53 . . 120.0(4) ?
C47 C46 C45 . . 116.4(4) ?
C53 C46 C45 . . 123.6(4) ?
N9 C47 C46 . . 122.7(3) ?
N9 C47 C48 . . 117.3(3) ?
C46 C47 C48 . . 120.0(4) ?
N10 C48 C49 . . 124.3(3) ?
N10 C48 C47 . . 115.7(3) ?
C49 C48 C47 . . 120.0(3) ?
C54 C49 C48 . . 120.0(3) ?
C54 C49 C50 . . 123.7(4) ?
C48 C49 C50 . . 116.3(3) ?
C51 C50 C49 . . 120.1(3) ?
C51 C50 H50 . . 120.0 ?
C49 C50 H50 . . 120.0 ?
C52 C51 C50 . . 119.1(3) ?
C52 C51 H51 . . 120.4 ?
C50 C51 H51 . . 120.4 ?
N10 C52 C51 . . 122.8(4) ?
N10 C52 H52 . . 118.6 ?
C51 C52 H52 . . 118.6 ?
N11 C53 C54 . . 121.0(4) ?
N11 C53 C46 . . 119.0(3) ?
C54 C53 C46 . . 120.0(4) ?
N12 C54 C53 . . 120.1(3) ?
N12 C54 C49 . . 119.9(3) ?
C53 C54 C49 . . 120.0(4) ?
N11 C55 C60 . . 120.9(3) ?
N11 C55 C56 . . 117.1(3) ?
C60 C55 C56 . . 122.0(3) ?
C55 C56 C57 . . 113.5(3) ?
C55 C56 H56A . . 108.9 ?
C57 C56 H56A . . 108.9 ?
C55 C56 H56B . . 108.9 ?
C57 C56 H56B . . 108.9 ?
H56A C56 H56B . . 107.7 ?
C58 C57 C56 . . 111.2(3) ?
C58 C57 H57A . . 109.4 ?
C56 C57 H57A . . 109.4 ?
C58 C57 H57B . . 109.4 ?
C56 C57 H57B . . 109.4 ?
H57A C57 H57B . . 108.0 ?
C57 C58 C59 . . 111.9(4) ?
C57 C58 H58A . . 109.2 ?
C59 C58 H58A . . 109.2 ?
C57 C58 H58B . . 109.2 ?
C59 C58 H58B . . 109.2 ?
H58A C58 H58B . . 107.9 ?
C60 C59 C58 . . 111.6(3) ?
C60 C59 H59A . . 109.3 ?
C58 C59 H59A . . 109.3 ?
C60 C59 H59B . . 109.3 ?
C58 C59 H59B . . 109.3 ?
H59A C59 H59B . . 108.0 ?
N12 C60 C55 . . 121.1(3) ?
N12 C60 C59 . . 118.0(3) ?
C55 C60 C59 . . 120.9(3) ?
N13 C61 C62 . . 122.3(4) ?
N13 C61 H61 . . 118.9 ?
C62 C61 H61 . . 118.9 ?
C63 C62 C61 . . 119.8(3) ?
C63 C62 H62 . . 120.1 ?
C61 C62 H62 . . 120.1 ?
C62 C63 C64 . . 117.3(3) ?
C62 C63 C71 . . 122.9(3) ?
C64 C63 C71 . . 119.8(4) ?
C65 C64 C63 . . 119.8(3) ?
C65 C64 H64 . . 120.1 ?
C63 C64 H64 . . 120.1 ?
N13 C65 C64 . . 121.7(3) ?
N13 C65 C66 . . 114.3(3) ?
C64 C65 C66 . . 123.9(3) ?
N14 C66 C67 . . 121.1(3) ?
N14 C66 C65 . . 115.4(3) ?
C67 C66 C65 . . 123.4(3) ?
C68 C67 C66 . . 120.7(4) ?
C68 C67 H67 . . 119.6 ?
C66 C67 H67 . . 119.6 ?
C67 C68 C69 . . 116.9(3) ?
C67 C68 C72 . . 122.0(4) ?
C69 C68 C72 . . 121.1(3) ?
C70 C69 C68 . . 119.6(3) ?
C70 C69 H69 . . 120.2 ?
C68 C69 H69 . . 120.2 ?
C69 C70 N14 . . 123.6(3) ?
C69 C70 H70 . . 118.2 ?
N14 C70 H70 . . 118.2 ?
C63 C71 H71A . . 109.5 ?
C63 C71 H71B . . 109.5 ?
H71A C71 H71B . . 109.5 ?
C63 C71 H71C . . 109.5 ?
H71A C71 H71C . . 109.5 ?
H71B C71 H71C . . 109.5 ?
C68 C72 H72A . . 109.5 ?
C68 C72 H72B . . 109.5 ?
H72A C72 H72B . . 109.5 ?
C68 C72 H72C . . 109.5 ?
H72A C72 H72C . . 109.5 ?
H72B C72 H72C . . 109.5 ?
N16 C73 C74 . . 121.7(3) ?
N16 C73 H73 . . 119.2 ?
C74 C73 H73 . . 119.2 ?
C75 C74 C73 . . 120.6(4) ?
C75 C74 H74 . . 119.7 ?
C73 C74 H74 . . 119.7 ?
C74 C75 C76 . . 116.9(3) ?
C74 C75 C83 . . 122.6(3) ?
C76 C75 C83 . . 120.5(3) ?
C77 C76 C75 . . 120.7(4) ?
C77 C76 H76 . . 119.7 ?
C75 C76 H76 . . 119.7 ?
N16 C77 C76 . . 122.0(3) ?
N16 C77 C78 . . 114.7(3) ?
C76 C77 C78 . . 123.2(3) ?
N15 C78 C79 . . 121.0(3) ?
N15 C78 C77 . . 115.1(3) ?
C79 C78 C77 . . 123.9(4) ?
C78 C79 C80 . . 121.0(4) ?
C78 C79 H79 . . 119.5 ?
C80 C79 H79 . . 119.5 ?
C79 C80 C81 . . 117.5(3) ?
C79 C80 C84 . . 121.3(3) ?
C81 C80 C84 . . 121.2(3) ?
C82 C81 C80 . . 118.9(4) ?
C82 C81 H81 . . 120.6 ?
C80 C81 H81 . . 120.6 ?
N15 C82 C81 . . 123.5(4) ?
N15 C82 H82 . . 118.3 ?
C81 C82 H82 . . 118.3 ?
C75 C83 H83A . . 109.5 ?
C75 C83 H83B . . 109.5 ?
H83A C83 H83B . . 109.5 ?
C75 C83 H83C . . 109.5 ?
H83A C83 H83C . . 109.5 ?
H83B C83 H83C . . 109.5 ?
C80 C84 H84A . . 109.5 ?
C80 C84 H84B . . 109.5 ?
H84A C84 H84B . . 109.5 ?
C80 C84 H84C . . 109.5 ?
H84A C84 H84C . . 109.5 ?
H84B C84 H84C . . 109.5 ?
C86 C85 H85A . . 109.5 ?
C86 C85 H85B . . 109.5 ?
H85A C85 H85B . . 109.5 ?
C86 C85 H85C . . 109.5 ?
H85A C85 H85C . . 109.5 ?
H85B C85 H85C . . 109.5 ?
N17 C86 C85 . . 174.8(4) ?
C88 C87 H87A . . 109.5 ?
C88 C87 H87B . . 109.5 ?
H87A C87 H87B . . 109.5 ?
C88 C87 H87C . . 109.5 ?
H87A C87 H87C . . 109.5 ?
H87B C87 H87C . . 109.5 ?
N18 C88 C87 . . 177.0(5) ?
O11 Cl1 O13 . . 111.40(19) ?
O11 Cl1 O14 . . 107.43(18) ?
O13 Cl1 O14 . . 108.39(19) ?
O11 Cl1 O12 . . 108.10(19) ?
O13 Cl1 O12 . . 112.05(19) ?
O14 Cl1 O12 . . 109.35(19) ?
O22 Cl2 O24 . . 110.19(18) ?
O22 Cl2 O21 . . 116.57(19) ?
O24 Cl2 O21 . . 109.14(18) ?
O22 Cl2 O23 . . 107.7(2) ?
O24 Cl2 O23 . . 107.91(19) ?
O21 Cl2 O23 . . 104.90(19) ?
O34 Cl3 O32 . . 106.8(2) ?
O34 Cl3 O33 . . 105.6(2) ?
O32 Cl3 O33 . . 115.5(2) ?
O34 Cl3 O31 . . 109.0(2) ?
O32 Cl3 O31 . . 110.4(2) ?
O33 Cl3 O31 . . 109.3(2) ?
O44 Cl4 O43 . . 120.4(2) ?
O44 Cl4 O41 . . 114.4(2) ?
O43 Cl4 O41 . . 112.45(19) ?
O44 Cl4 O42 . . 100.9(2) ?
O43 Cl4 O42 . . 101.8(2) ?
O41 Cl4 O42 . . 103.4(2) ?
C1 N1 C5 . . 118.9(3) ?
C1 N1 Ru1 . . 127.1(3) ?
C5 N1 Ru1 . . 114.0(2) ?
C10 N2 C6 . . 118.3(3) ?
C10 N2 Ru1 . . 128.9(3) ?
C6 N2 Ru1 . . 112.7(2) ?
C13 N3 C11 . . 117.7(3) ?
C18 N4 C12 . . 118.0(3) ?
C23 N5 C19 . . 117.2(3) ?
C23 N5 Ru1 . . 115.8(2) ?
C19 N5 Ru1 . . 126.7(2) ?
C24 N6 C28 . . 117.6(3) ?
C24 N6 Ru1 . . 116.3(3) ?
C28 N6 Ru1 . . 126.1(2) ?
C31 N7 C35 . . 118.8(3) ?
C31 N7 Ru1 . . 125.8(3) ?
C35 N7 Ru1 . . 115.2(3) ?
C40 N8 C36 . . 119.6(3) ?
C40 N8 Ru1 . . 124.8(3) ?
C36 N8 Ru1 . . 115.3(3) ?
C43 N9 C47 . . 118.8(3) ?
C43 N9 Ru2 . . 128.0(3) ?
C47 N9 Ru2 . . 113.2(2) ?
C52 N10 C48 . . 117.4(3) ?
C52 N10 Ru2 . . 128.2(3) ?
C48 N10 Ru2 . . 114.3(2) ?
C55 N11 C53 . . 118.3(3) ?
C60 N12 C54 . . 118.6(3) ?
C61 N13 C65 . . 119.0(3) ?
C61 N13 Ru2 . . 125.6(3) ?
C65 N13 Ru2 . . 115.5(2) ?
C66 N14 C70 . . 118.0(3) ?
C66 N14 Ru2 . . 116.2(2) ?
C70 N14 Ru2 . . 125.7(3) ?
C78 N15 C82 . . 118.1(3) ?
C78 N15 Ru2 . . 115.1(2) ?
C82 N15 Ru2 . . 126.6(3) ?
C77 N16 C73 . . 118.1(3) ?
C77 N16 Ru2 . . 115.9(2) ?
C73 N16 Ru2 . . 125.6(3) ?
H1X O1W H1Y . . 109.5 ?
H2X O2W H2Y . . 109.5 ?
H3X O3W H3Y . . 109.5 ?
N7 Ru1 N6 . . 90.09(13) ?
N7 Ru1 N1 . . 96.51(13) ?
N6 Ru1 N1 . . 171.77(13) ?
N7 Ru1 N5 . . 96.86(12) ?
N6 Ru1 N5 . . 78.30(12) ?
N1 Ru1 N5 . . 95.98(12) ?
N7 Ru1 N2 . . 173.88(12) ?
N6 Ru1 N2 . . 94.25(12) ?
N1 Ru1 N2 . . 79.56(12) ?
N5 Ru1 N2 . . 88.26(12) ?
N7 Ru1 N8 . . 78.14(13) ?
N6 Ru1 N8 . . 94.46(12) ?
N1 Ru1 N8 . . 91.71(12) ?
N5 Ru1 N8 . . 171.29(12) ?
N2 Ru1 N8 . . 97.19(12) ?
N15 Ru2 N10 . . 95.73(13) ?
N15 Ru2 N14 . . 95.98(13) ?
N10 Ru2 N14 . . 97.54(13) ?
N15 Ru2 N16 . . 78.30(13) ?
N10 Ru2 N16 . . 169.02(13) ?
N14 Ru2 N16 . . 92.28(13) ?
N15 Ru2 N9 . . 87.55(13) ?
N10 Ru2 N9 . . 79.34(13) ?
N14 Ru2 N9 . . 175.53(12) ?
N16 Ru2 N9 . . 91.12(12) ?
N15 Ru2 N13 . . 172.03(13) ?
N10 Ru2 N13 . . 90.41(13) ?
N14 Ru2 N13 . . 78.14(12) ?
N16 Ru2 N13 . . 96.43(13) ?
N9 Ru2 N13 . . 98.59(12) ?

loop_
_geom_bond_atom_site_label_1
_geom_bond_atom_site_label_2
_geom_bond_site_symmetry_2
_geom_bond_distance
_geom_bond_publ_flag
C1 N1 . 1.352(5) ?
C1 C2 . 1.401(5) ?
C1 H1 . 0.9500 ?
C2 C3 . 1.383(5) ?
C2 H2 . 0.9500 ?
C3 C4 . 1.451(5) ?
C3 H3 . 0.9500 ?
C4 C5 . 1.390(5) ?
C4 C11 . 1.390(5) ?
C5 N1 . 1.378(5) ?
C5 C6 . 1.390(5) ?
C6 N2 . 1.384(5) ?
C6 C7 . 1.390(5) ?
C7 C12 . 1.390(5) ?
C7 C8 . 1.461(5) ?
C8 C9 . 1.383(5) ?
C8 H8 . 0.9500 ?
C9 C10 . 1.363(5) ?
C9 H9 . 0.9500 ?
C10 N2 . 1.335(5) ?
C10 H10 . 0.9500 ?
C11 N3 . 1.358(5) ?
C11 C12 . 1.390(5) ?
C12 N4 . 1.369(5) ?
C13 N3 . 1.334(5) ?
C13 C18 . 1.417(5) ?
C13 C14 . 1.510(5) ?
C14 C15 . 1.511(5) ?
C14 H14A . 0.9900 ?
C14 H14B . 0.9900 ?
C15 C16 . 1.532(5) ?
C15 H15A . 0.9900 ?
C15 H15B . 0.9900 ?
C16 C17 . 1.522(5) ?
C16 H16A . 0.9900 ?
C16 H16B . 0.9900 ?
C17 C18 . 1.500(5) ?
C17 H17A . 0.9900 ?
C17 H17B . 0.9900 ?
C18 N4 . 1.332(5) ?
C19 N5 . 1.361(5) ?
C19 C20 . 1.364(5) ?
C19 H19 . 0.9500 ?
C20 C21 . 1.407(5) ?
C20 H20 . 0.9500 ?
C21 C22 . 1.409(5) ?
C21 C29 . 1.507(5) ?
C22 C23 . 1.371(5) ?
C22 H22 . 0.9500 ?
C23 N5 . 1.360(5) ?
C23 C24 . 1.481(6) ?
C24 N6 . 1.339(5) ?
C24 C25 . 1.383(5) ?
C25 C26 . 1.386(5) ?
C25 H25 . 0.9500 ?
C26 C27 . 1.388(5) ?
C26 C30 . 1.497(5) ?
C27 C28 . 1.369(5) ?
C27 H27 . 0.9500 ?
C28 N6 . 1.358(5) ?
C28 H28 . 0.9500 ?
C29 H29A . 0.9800 ?
C29 H29B . 0.9800 ?
C29 H29C . 0.9800 ?
C30 H30A . 0.9800 ?
C30 H30B . 0.9800 ?
C30 H30C . 0.9800 ?
C31 N7 . 1.325(5) ?
C31 C32 . 1.393(5) ?
C31 H31 . 0.9500 ?
C32 C33 . 1.398(6) ?
C32 H32 . 0.9500 ?
C33 C34 . 1.396(6) ?
C33 C41 . 1.508(5) ?
C34 C35 . 1.379(5) ?
C34 H34 . 0.9500 ?
C35 N7 . 1.374(5) ?
C35 C36 . 1.455(6) ?
C36 N8 . 1.345(5) ?
C36 C37 . 1.377(5) ?
C37 C38 . 1.382(6) ?
C37 H37 . 0.9500 ?
C38 C39 . 1.418(6) ?
C38 C42 . 1.488(5) ?
C39 C40 . 1.374(5) ?
C39 H39 . 0.9500 ?
C40 N8 . 1.338(5) ?
C40 H40 . 0.9500 ?
C41 H41A . 0.9800 ?
C41 H41B . 0.9800 ?
C41 H41C . 0.9800 ?
C42 H42A . 0.9800 ?
C42 H42B . 0.9800 ?
C42 H42C . 0.9800 ?
C43 N9 . 1.343(5) ?
C43 C44 . 1.397(5) ?
C43 H43 . 0.9500 ?
C44 C45 . 1.355(5) ?
C44 H44 . 0.9500 ?
C45 C46 . 1.445(5) ?
C45 H45 . 0.9500 ?
C46 C47 . 1.390(5) ?
C46 C53 . 1.390(6) ?
C47 N9 . 1.379(5) ?
C47 C48 . 1.390(5) ?
C48 N10 . 1.381(5) ?
C48 C49 . 1.390(5) ?
C49 C54 . 1.390(5) ?
C49 C50 . 1.441(5) ?
C50 C51 . 1.394(5) ?
C50 H50 . 0.9500 ?
C51 C52 . 1.390(5) ?
C51 H51 . 0.9500 ?
C52 N10 . 1.366(5) ?
C52 H52 . 0.9500 ?
C53 N11 . 1.381(5) ?
C53 C54 . 1.390(5) ?
C54 N12 . 1.368(5) ?
C55 N11 . 1.320(5) ?
C55 C60 . 1.421(5) ?
C55 C56 . 1.514(5) ?
C56 C57 . 1.528(5) ?
C56 H56A . 0.9900 ?
C56 H56B . 0.9900 ?
C57 C58 . 1.493(6) ?
C57 H57A . 0.9900 ?
C57 H57B . 0.9900 ?
C58 C59 . 1.529(6) ?
C58 H58A . 0.9900 ?
C58 H58B . 0.9900 ?
C59 C60 . 1.503(5) ?
C59 H59A . 0.9900 ?
C59 H59B . 0.9900 ?
C60 N12 . 1.333(5) ?
C61 N13 . 1.342(5) ?
C61 C62 . 1.395(5) ?
C61 H61 . 0.9500 ?
C62 C63 . 1.392(5) ?
C62 H62 . 0.9500 ?
C63 C64 . 1.422(5) ?
C63 C71 . 1.501(5) ?
C64 C65 . 1.379(5) ?
C64 H64 . 0.9500 ?
C65 N13 . 1.362(5) ?
C65 C66 . 1.463(5) ?
C66 N14 . 1.339(5) ?
C66 C67 . 1.396(5) ?
C67 C68 . 1.388(5) ?
C67 H67 . 0.9500 ?
C68 C69 . 1.403(5) ?
C68 C72 . 1.510(5) ?
C69 C70 . 1.351(5) ?
C69 H69 . 0.9500 ?
C70 N14 . 1.361(5) ?
C70 H70 . 0.9500 ?
C71 H71A . 0.9800 ?
C71 H71B . 0.9800 ?
C71 H71C . 0.9800 ?
C72 H72A . 0.9800 ?
C72 H72B . 0.9800 ?
C72 H72C . 0.9800 ?
C73 N16 . 1.351(5) ?
C73 C74 . 1.395(5) ?
C73 H73 . 0.9500 ?
C74 C75 . 1.370(6) ?
C74 H74 . 0.9500 ?
C75 C76 . 1.388(5) ?
C75 C83 . 1.503(5) ?
C76 C77 . 1.384(5) ?
C76 H76 . 0.9500 ?
C77 N16 . 1.338(5) ?
C77 C78 . 1.455(5) ?
C78 N15 . 1.358(5) ?
C78 C79 . 1.389(5) ?
C79 C80 . 1.392(5) ?
C79 H79 . 0.9500 ?
C80 C81 . 1.407(5) ?
C80 C84 . 1.486(5) ?
C81 C82 . 1.374(5) ?
C81 H81 . 0.9500 ?
C82 N15 . 1.359(5) ?
C82 H82 . 0.9500 ?
C83 H83A . 0.9800 ?
C83 H83B . 0.9800 ?
C83 H83C . 0.9800 ?
C84 H84A . 0.9800 ?
C84 H84B . 0.9800 ?
C84 H84C . 0.9800 ?
C85 C86 . 1.468(6) ?
C85 H85A . 0.9800 ?
C85 H85B . 0.9800 ?
C85 H85C . 0.9800 ?
C86 N17 . 1.161(6) ?
C87 C88 . 1.426(6) ?
C87 H87A . 0.9800 ?
C87 H87B . 0.9800 ?
C87 H87C . 0.9800 ?
C88 N18 . 1.207(5) ?
Cl1 O11 . 1.422(3) ?
Cl1 O13 . 1.428(3) ?
Cl1 O14 . 1.434(3) ?
Cl1 O12 . 1.447(3) ?
Cl2 O22 . 1.386(3) ?
Cl2 O24 . 1.421(3) ?
Cl2 O21 . 1.431(3) ?
Cl2 O23 . 1.435(3) ?
Cl3 O34 . 1.389(3) ?
Cl3 O32 . 1.410(3) ?
Cl3 O33 . 1.419(3) ?
Cl3 O31 . 1.431(3) ?
Cl4 O44 . 1.350(3) ?
Cl4 O43 . 1.394(3) ?
Cl4 O41 . 1.404(3) ?
Cl4 O42 . 1.508(3) ?
N1 Ru1 . 2.056(3) ?
N2 Ru1 . 2.064(3) ?
N5 Ru1 . 2.058(3) ?
N6 Ru1 . 2.055(3) ?
N7 Ru1 . 2.050(3) ?
N8 Ru1 . 2.081(3) ?
N9 Ru2 . 2.059(3) ?
N10 Ru2 . 2.048(3) ?
N13 Ru2 . 2.068(3) ?
N14 Ru2 . 2.054(3) ?
N15 Ru2 . 2.048(3) ?
N16 Ru2 . 2.056(3) ?
O1W H1X . 0.8499 ?
O1W H1Y . 0.8500 ?
O2W H2X . 0.8500 ?
O2W H2Y . 0.8501 ?
O3W H3X . 0.8501 ?
O3W H3Y . 0.8498 ?

loop_
_geom_torsion_atom_site_label_1
_geom_torsion_atom_site_label_2
_geom_torsion_atom_site_label_3
_geom_torsion_atom_site_label_4
_geom_torsion_site_symmetry_1
_geom_torsion_site_symmetry_2
_geom_torsion_site_symmetry_3
_geom_torsion_site_symmetry_4
_geom_torsion
_geom_torsion_publ_flag
N1 C1 C2 C3 . . . . -1.7(6) ?
C1 C2 C3 C4 . . . . 2.2(6) ?
C2 C3 C4 C5 . . . . -0.9(5) ?
C2 C3 C4 C11 . . . . 177.8(4) ?
C11 C4 C5 N1 . . . . -179.7(4) ?
C3 C4 C5 N1 . . . . -0.9(6) ?
C11 C4 C5 C6 . . . . 0.0(6) ?
C3 C4 C5 C6 . . . . 178.8(3) ?
N1 C5 C6 N2 . . . . 0.8(5) ?
C4 C5 C6 N2 . . . . -178.9(3) ?
N1 C5 C6 C7 . . . . 179.7(3) ?
C4 C5 C6 C7 . . . . 0.0(6) ?
N2 C6 C7 C12 . . . . 178.8(3) ?
C5 C6 C7 C12 . . . . 0.0(5) ?
N2 C6 C7 C8 . . . . 0.8(5) ?
C5 C6 C7 C8 . . . . -178.0(3) ?
C6 C7 C8 C9 . . . . -1.0(5) ?
C12 C7 C8 C9 . . . . -178.9(3) ?
C7 C8 C9 C10 . . . . 0.6(6) ?
C8 C9 C10 N2 . . . . 0.1(6) ?
C5 C4 C11 N3 . . . . 179.2(3) ?
C3 C4 C11 N3 . . . . 0.5(6) ?
C5 C4 C11 C12 . . . . 0.0(6) ?
C3 C4 C11 C12 . . . . -178.7(4) ?
N3 C11 C12 N4 . . . . 1.7(6) ?
C4 C11 C12 N4 . . . . -179.2(3) ?
N3 C11 C12 C7 . . . . -179.1(3) ?
C4 C11 C12 C7 . . . . 0.0(5) ?
C6 C7 C12 N4 . . . . 179.2(3) ?
C8 C7 C12 N4 . . . . -2.9(5) ?
C6 C7 C12 C11 . . . . 0.0(5) ?
C8 C7 C12 C11 . . . . 177.9(3) ?
N3 C13 C14 C15 . . . . -167.6(3) ?
C18 C13 C14 C15 . . . . 10.6(5) ?
C13 C14 C15 C16 . . . . -41.4(4) ?
C14 C15 C16 C17 . . . . 60.2(4) ?
C15 C16 C17 C18 . . . . -45.9(4) ?
N3 C13 C18 N4 . . . . 1.0(5) ?
C14 C13 C18 N4 . . . . -177.2(3) ?
N3 C13 C18 C17 . . . . -178.3(3) ?
C14 C13 C18 C17 . . . . 3.6(5) ?
C16 C17 C18 N4 . . . . -164.9(3) ?
C16 C17 C18 C13 . . . . 14.4(5) ?
N5 C19 C20 C21 . . . . -1.6(5) ?
C19 C20 C21 C22 . . . . 3.5(5) ?
C19 C20 C21 C29 . . . . -175.4(3) ?
C20 C21 C22 C23 . . . . -1.9(5) ?
C29 C21 C22 C23 . . . . 177.1(3) ?
C21 C22 C23 N5 . . . . -1.9(6) ?
C21 C22 C23 C24 . . . . 177.6(4) ?
N5 C23 C24 N6 . . . . -6.3(5) ?
C22 C23 C24 N6 . . . . 174.2(4) ?
N5 C23 C24 C25 . . . . 172.9(4) ?
C22 C23 C24 C25 . . . . -6.6(6) ?
N6 C24 C25 C26 . . . . -2.4(6) ?
C23 C24 C25 C26 . . . . 178.5(4) ?
C24 C25 C26 C27 . . . . 2.9(5) ?
C24 C25 C26 C30 . . . . -177.2(4) ?
C25 C26 C27 C28 . . . . -2.6(5) ?
C30 C26 C27 C28 . . . . 177.5(3) ?
C26 C27 C28 N6 . . . . 1.7(6) ?
N7 C31 C32 C33 . . . . -1.7(6) ?
C31 C32 C33 C34 . . . . 5.9(6) ?
C31 C32 C33 C41 . . . . -174.7(3) ?
C32 C33 C34 C35 . . . . -4.3(6) ?
C41 C33 C34 C35 . . . . 176.3(4) ?
C33 C34 C35 N7 . . . . -1.6(6) ?
C33 C34 C35 C36 . . . . 176.2(4) ?
N7 C35 C36 N8 . . . . -4.1(5) ?
C34 C35 C36 N8 . . . . 178.0(4) ?
N7 C35 C36 C37 . . . . 173.9(4) ?
C34 C35 C36 C37 . . . . -4.0(6) ?
N8 C36 C37 C38 . . . . -0.6(6) ?
C35 C36 C37 C38 . . . . -178.5(4) ?
C36 C37 C38 C39 . . . . -2.4(6) ?
C36 C37 C38 C42 . . . . 178.1(4) ?
C37 C38 C39 C40 . . . . 3.5(5) ?
C42 C38 C39 C40 . . . . -177.0(4) ?
C38 C39 C40 N8 . . . . -1.7(5) ?
N9 C43 C44 C45 . . . . 2.5(6) ?
C43 C44 C45 C46 . . . . -1.3(6) ?
C44 C45 C46 C47 . . . . -0.5(6) ?
C44 C45 C46 C53 . . . . 177.6(4) ?
C53 C46 C47 N9 . . . . -176.8(4) ?
C45 C46 C47 N9 . . . . 1.3(6) ?
C53 C46 C47 C48 . . . . 0.0(6) ?
C45 C46 C47 C48 . . . . 178.1(3) ?
N9 C47 C48 N10 . . . . -2.1(5) ?
C46 C47 C48 N10 . . . . -179.1(3) ?
N9 C47 C48 C49 . . . . 177.0(3) ?
C46 C47 C48 C49 . . . . 0.0(6) ?
N10 C48 C49 C54 . . . . 179.1(3) ?
C47 C48 C49 C54 . . . . 0.0(6) ?
N10 C48 C49 C50 . . . . -0.8(5) ?
C47 C48 C49 C50 . . . . -179.9(3) ?
C54 C49 C50 C51 . . . . -178.7(3) ?
C48 C49 C50 C51 . . . . 1.2(5) ?
C49 C50 C51 C52 . . . . -0.2(5) ?
C50 C51 C52 N10 . . . . -1.2(5) ?
C47 C46 C53 N11 . . . . 177.8(4) ?
C45 C46 C53 N11 . . . . -0.2(6) ?
C47 C46 C53 C54 . . . . 0.0(6) ?
C45 C46 C53 C54 . . . . -178.0(4) ?
N11 C53 C54 N12 . . . . 0.0(6) ?
C46 C53 C54 N12 . . . . 177.7(4) ?
N11 C53 C54 C49 . . . . -177.7(3) ?
C46 C53 C54 C49 . . . . 0.0(6) ?
C48 C49 C54 N12 . . . . -177.8(3) ?
C50 C49 C54 N12 . . . . 2.1(6) ?
C48 C49 C54 C53 . . . . 0.0(6) ?
C50 C49 C54 C53 . . . . 179.9(3) ?
N11 C55 C56 C57 . . . . 168.8(3) ?
C60 C55 C56 C57 . . . . -13.7(5) ?
C55 C56 C57 C58 . . . . 41.8(5) ?
C56 C57 C58 C59 . . . . -62.0(4) ?
C57 C58 C59 C60 . . . . 51.1(5) ?
N11 C55 C60 N12 . . . . 3.5(5) ?
C56 C55 C60 N12 . . . . -173.9(3) ?
N11 C55 C60 C59 . . . . -178.3(4) ?
C56 C55 C60 C59 . . . . 4.3(5) ?
C58 C59 C60 N12 . . . . 156.0(3) ?
C58 C59 C60 C55 . . . . -22.3(5) ?
N13 C61 C62 C63 . . . . -0.4(5) ?
C61 C62 C63 C64 . . . . -1.5(5) ?
C61 C62 C63 C71 . . . . 176.6(3) ?
C62 C63 C64 C65 . . . . 1.0(5) ?
C71 C63 C64 C65 . . . . -177.1(3) ?
C63 C64 C65 N13 . . . . 1.3(5) ?
C63 C64 C65 C66 . . . . -176.5(3) ?
N13 C65 C66 N14 . . . . -0.1(5) ?
C64 C65 C66 N14 . . . . 177.9(3) ?
N13 C65 C66 C67 . . . . -177.8(4) ?
C64 C65 C66 C67 . . . . 0.2(6) ?
N14 C66 C67 C68 . . . . -1.5(6) ?
C65 C66 C67 C68 . . . . 176.1(4) ?
C66 C67 C68 C69 . . . . 1.7(6) ?
C66 C67 C68 C72 . . . . -178.0(4) ?
C67 C68 C69 C70 . . . . -1.5(6) ?
C72 C68 C69 C70 . . . . 178.2(4) ?
C68 C69 C70 N14 . . . . 1.0(6) ?
N16 C73 C74 C75 . . . . 0.7(6) ?
C73 C74 C75 C76 . . . . -1.5(6) ?
C73 C74 C75 C83 . . . . 177.7(4) ?
C74 C75 C76 C77 . . . . 0.6(6) ?
C83 C75 C76 C77 . . . . -178.6(4) ?
C75 C76 C77 N16 . . . . 1.2(6) ?
C75 C76 C77 C78 . . . . 178.3(4) ?
N16 C77 C78 N15 . . . . -0.1(5) ?
C76 C77 C78 N15 . . . . -177.4(4) ?
N16 C77 C78 C79 . . . . -179.8(4) ?
C76 C77 C78 C79 . . . . 2.9(6) ?
N15 C78 C79 C80 . . . . -1.0(6) ?
C77 C78 C79 C80 . . . . 178.7(4) ?
C78 C79 C80 C81 . . . . -1.5(6) ?
C78 C79 C80 C84 . . . . 177.1(4) ?
C79 C80 C81 C82 . . . . 2.0(5) ?
C84 C80 C81 C82 . . . . -176.5(3) ?
C80 C81 C82 N15 . . . . -0.2(6) ?
C2 C1 N1 C5 . . . . -0.2(6) ?
C2 C1 N1 Ru1 . . . . 180.0(3) ?
C4 C5 N1 C1 . . . . 1.5(6) ?
C6 C5 N1 C1 . . . . -178.2(3) ?
C4 C5 N1 Ru1 . . . . -178.6(3) ?
C6 C5 N1 Ru1 . . . . 1.7(4) ?
C9 C10 N2 C6 . . . . -0.3(6) ?
C9 C10 N2 Ru1 . . . . -178.4(3) ?
C7 C6 N2 C10 . . . . -0.2(5) ?
C5 C6 N2 C10 . . . . 178.7(3) ?
C7 C6 N2 Ru1 . . . . 178.2(3) ?
C5 C6 N2 Ru1 . . . . -2.9(4) ?
C18 C13 N3 C11 . . . . 1.2(5) ?
C14 C13 N3 C11 . . . . 179.4(3) ?
C12 C11 N3 C13 . . . . -2.4(5) ?
C4 C11 N3 C13 . . . . 178.4(3) ?
C13 C18 N4 C12 . . . . -1.8(5) ?
C17 C18 N4 C12 . . . . 177.5(3) ?
C11 C12 N4 C18 . . . . 0.5(5) ?
C7 C12 N4 C18 . . . . -178.7(3) ?
C22 C23 N5 C19 . . . . 3.9(5) ?
C24 C23 N5 C19 . . . . -175.6(3) ?
C22 C23 N5 Ru1 . . . . -170.0(3) ?
C24 C23 N5 Ru1 . . . . 10.5(4) ?
C20 C19 N5 C23 . . . . -2.1(5) ?
C20 C19 N5 Ru1 . . . . 171.0(3) ?
C25 C24 N6 C28 . . . . 1.4(6) ?
C23 C24 N6 C28 . . . . -179.4(3) ?
C25 C24 N6 Ru1 . . . . 179.8(3) ?
C23 C24 N6 Ru1 . . . . -1.0(5) ?
C27 C28 N6 C24 . . . . -1.0(5) ?
C27 C28 N6 Ru1 . . . . -179.3(3) ?
C32 C31 N7 C35 . . . . -4.3(6) ?
C32 C31 N7 Ru1 . . . . 171.8(3) ?
C34 C35 N7 C31 . . . . 5.9(6) ?
C36 C35 N7 C31 . . . . -172.1(3) ?
C34 C35 N7 Ru1 . . . . -170.5(3) ?
C36 C35 N7 Ru1 . . . . 11.5(4) ?
C39 C40 N8 C36 . . . . -1.3(5) ?
C39 C40 N8 Ru1 . . . . -175.0(3) ?
C37 C36 N8 C40 . . . . 2.5(6) ?
C35 C36 N8 C40 . . . . -179.4(3) ?
C37 C36 N8 Ru1 . . . . 176.8(3) ?
C35 C36 N8 Ru1 . . . . -5.1(4) ?
C44 C43 N9 C47 . . . . -1.8(5) ?
C44 C43 N9 Ru2 . . . . 177.0(3) ?
C46 C47 N9 C43 . . . . -0.2(6) ?
C48 C47 N9 C43 . . . . -177.1(3) ?
C46 C47 N9 Ru2 . . . . -179.2(3) ?
C48 C47 N9 Ru2 . . . . 3.9(4) ?
C51 C52 N10 C48 . . . . 1.6(5) ?
C51 C52 N10 Ru2 . . . . -179.2(3) ?
C49 C48 N10 C52 . . . . -0.5(6) ?
C47 C48 N10 C52 . . . . 178.6(3) ?
C49 C48 N10 Ru2 . . . . -179.9(3) ?
C47 C48 N10 Ru2 . . . . -0.8(4) ?
C60 C55 N11 C53 . . . . -3.5(5) ?
C56 C55 N11 C53 . . . . 174.0(3) ?
C54 C53 N11 C55 . . . . 1.9(5) ?
C46 C53 N11 C55 . . . . -175.9(3) ?
C55 C60 N12 C54 . . . . -1.6(5) ?
C59 C60 N12 C54 . . . . -179.8(3) ?
C53 C54 N12 C60 . . . . -0.1(5) ?
C49 C54 N12 C60 . . . . 177.6(3) ?
C62 C61 N13 C65 . . . . 2.8(5) ?
C62 C61 N13 Ru2 . . . . -177.6(3) ?
C64 C65 N13 C61 . . . . -3.2(5) ?
C66 C65 N13 C61 . . . . 174.8(3) ?
C64 C65 N13 Ru2 . . . . 177.1(3) ?
C66 C65 N13 Ru2 . . . . -4.9(4) ?
C67 C66 N14 C70 . . . . 0.9(6) ?
C65 C66 N14 C70 . . . . -176.8(3) ?
C67 C66 N14 Ru2 . . . . -177.2(3) ?
C65 C66 N14 Ru2 . . . . 5.1(4) ?
C69 C70 N14 C66 . . . . -0.7(6) ?
C69 C70 N14 Ru2 . . . . 177.2(3) ?
C79 C78 N15 C82 . . . . 2.8(5) ?
C77 C78 N15 C82 . . . . -176.9(3) ?
C79 C78 N15 Ru2 . . . . -173.4(3) ?
C77 C78 N15 Ru2 . . . . 6.9(4) ?
C81 C82 N15 C78 . . . . -2.3(5) ?
C81 C82 N15 Ru2 . . . . 173.5(3) ?
C76 C77 N16 C73 . . . . -2.0(6) ?
C78 C77 N16 C73 . . . . -179.4(3) ?
C76 C77 N16 Ru2 . . . . 170.6(3) ?
C78 C77 N16 Ru2 . . . . -6.8(4) ?
C74 C73 N16 C77 . . . . 1.1(6) ?
C74 C73 N16 Ru2 . . . . -170.7(3) ?
C31 N7 Ru1 N6 . . . . -92.5(3) ?
C35 N7 Ru1 N6 . . . . 83.7(3) ?
C31 N7 Ru1 N1 . . . . 82.6(3) ?
C35 N7 Ru1 N1 . . . . -101.2(3) ?
C31 N7 Ru1 N5 . . . . -14.2(3) ?
C35 N7 Ru1 N5 . . . . 161.9(3) ?
C31 N7 Ru1 N8 . . . . 173.0(3) ?
C35 N7 Ru1 N8 . . . . -10.9(3) ?
C24 N6 Ru1 N7 . . . . 102.0(3) ?
C28 N6 Ru1 N7 . . . . -79.7(3) ?
C24 N6 Ru1 N5 . . . . 5.0(3) ?
C28 N6 Ru1 N5 . . . . -176.7(3) ?
C24 N6 Ru1 N2 . . . . -82.3(3) ?
C28 N6 Ru1 N2 . . . . 96.0(3) ?
C24 N6 Ru1 N8 . . . . -179.9(3) ?
C28 N6 Ru1 N8 . . . . -1.6(3) ?
C1 N1 Ru1 N7 . . . . -7.3(3) ?
C5 N1 Ru1 N7 . . . . 172.8(3) ?
C1 N1 Ru1 N5 . . . . 90.3(3) ?
C5 N1 Ru1 N5 . . . . -89.6(3) ?
C1 N1 Ru1 N2 . . . . 177.4(3) ?
C5 N1 Ru1 N2 . . . . -2.5(3) ?
C1 N1 Ru1 N8 . . . . -85.6(3) ?
C5 N1 Ru1 N8 . . . . 94.5(3) ?
C23 N5 Ru1 N7 . . . . -97.3(3) ?
C19 N5 Ru1 N7 . . . . 89.5(3) ?
C23 N5 Ru1 N6 . . . . -8.6(3) ?
C19 N5 Ru1 N6 . . . . 178.2(3) ?
C23 N5 Ru1 N1 . . . . 165.4(3) ?
C19 N5 Ru1 N1 . . . . -7.8(3) ?
C23 N5 Ru1 N2 . . . . 86.1(3) ?
C19 N5 Ru1 N2 . . . . -87.1(3) ?
C10 N2 Ru1 N6 . . . . -4.4(3) ?
C6 N2 Ru1 N6 . . . . 177.4(2) ?
C10 N2 Ru1 N1 . . . . -178.9(3) ?
C6 N2 Ru1 N1 . . . . 2.8(2) ?
C10 N2 Ru1 N5 . . . . -82.5(3) ?
C6 N2 Ru1 N5 . . . . 99.2(3) ?
C10 N2 Ru1 N8 . . . . 90.6(3) ?
C6 N2 Ru1 N8 . . . . -87.6(3) ?
C40 N8 Ru1 N7 . . . . -177.4(3) ?
C36 N8 Ru1 N7 . . . . 8.6(3) ?
C40 N8 Ru1 N6 . . . . 93.4(3) ?
C36 N8 Ru1 N6 . . . . -80.5(3) ?
C40 N8 Ru1 N1 . . . . -81.1(3) ?
C36 N8 Ru1 N1 . . . . 104.9(3) ?
C40 N8 Ru1 N2 . . . . -1.5(3) ?
C36 N8 Ru1 N2 . . . . -175.4(3) ?
C78 N15 Ru2 N10 . . . . 162.7(3) ?
C82 N15 Ru2 N10 . . . . -13.2(3) ?
C78 N15 Ru2 N14 . . . . -99.0(3) ?
C82 N15 Ru2 N14 . . . . 85.1(3) ?
C78 N15 Ru2 N16 . . . . -7.9(3) ?
C82 N15 Ru2 N16 . . . . 176.2(3) ?
C78 N15 Ru2 N9 . . . . 83.7(3) ?
C82 N15 Ru2 N9 . . . . -92.2(3) ?
C52 N10 Ru2 N15 . . . . 96.5(3) ?
C48 N10 Ru2 N15 . . . . -84.2(3) ?
C52 N10 Ru2 N14 . . . . -0.3(3) ?
C48 N10 Ru2 N14 . . . . 178.9(3) ?
C52 N10 Ru2 N16 . . . . 152.9(6) ?
C48 N10 Ru2 N16 . . . . -27.8(8) ?
C52 N10 Ru2 N9 . . . . -177.1(3) ?
C48 N10 Ru2 N9 . . . . 2.2(3) ?
C52 N10 Ru2 N13 . . . . -78.4(3) ?
C48 N10 Ru2 N13 . . . . 100.9(3) ?
C66 N14 Ru2 N15 . . . . 168.7(3) ?
C70 N14 Ru2 N15 . . . . -9.2(3) ?
C66 N14 Ru2 N10 . . . . -94.7(3) ?
C70 N14 Ru2 N10 . . . . 87.4(3) ?
C66 N14 Ru2 N16 . . . . 90.2(3) ?
C70 N14 Ru2 N16 . . . . -87.7(3) ?
C66 N14 Ru2 N13 . . . . -5.9(3) ?
C70 N14 Ru2 N13 . . . . 176.2(3) ?
C77 N16 Ru2 N15 . . . . 8.0(3) ?
C73 N16 Ru2 N15 . . . . -180.0(3) ?
C77 N16 Ru2 N10 . . . . -49.8(8) ?
C73 N16 Ru2 N10 . . . . 122.2(6) ?
C77 N16 Ru2 N14 . . . . 103.6(3) ?
C73 N16 Ru2 N14 . . . . -84.3(3) ?
C77 N16 Ru2 N9 . . . . -79.3(3) ?
C73 N16 Ru2 N9 . . . . 92.8(3) ?
C77 N16 Ru2 N13 . . . . -178.0(3) ?
C73 N16 Ru2 N13 . . . . -6.0(3) ?
C43 N9 Ru2 N15 . . . . -85.8(3) ?
C47 N9 Ru2 N15 . . . . 93.1(3) ?
C43 N9 Ru2 N10 . . . . 177.9(3) ?
C47 N9 Ru2 N10 . . . . -3.2(3) ?
C43 N9 Ru2 N16 . . . . -7.5(3) ?
C47 N9 Ru2 N16 . . . . 171.3(3) ?
C43 N9 Ru2 N13 . . . . 89.1(3) ?
C47 N9 Ru2 N13 . . . . -92.0(3) ?
C61 N13 Ru2 N10 . . . . -76.3(3) ?
C65 N13 Ru2 N10 . . . . 103.4(3) ?
C61 N13 Ru2 N14 . . . . -173.9(3) ?
C65 N13 Ru2 N14 . . . . 5.8(3) ?
C61 N13 Ru2 N16 . . . . 95.1(3) ?
C65 N13 Ru2 N16 . . . . -85.2(3) ?
C61 N13 Ru2 N9 . . . . 3.0(3) ?
C65 N13 Ru2 N9 . . . . -177.3(3) ?
